data_7236079
loop_
_publ_author_name
'Tehrani, Alireza Azhdari'
'Abedi, Sedigheh'
'Morsali, Ali'
'Wang, Jun'
'Junk, Peter C.'

_publ_section_title
;
 Urea-containing metal-organic frameworks as heterogeneous organocatalysts
;
_journal_issue 40
_journal_name_full 'Journal of Materials Chemistry A'
_journal_page_first 20408
_journal_paper_doi 10.1039/C5TA03835A
_journal_volume 3
_journal_year 2015
_chemical_formula_moiety 'C80 H56 N12 O20 Zn4, C3 H7 N O'
_chemical_formula_sum 'C83 H63 N13 O21 Zn4'
_chemical_formula_weight 1839.94
_chemical_name_systematic TMU-18
_space_group_crystal_system triclinic
_space_group_IT_number 2
_space_group_name_Hall '-P 1'
_space_group_name_H-M_alt 'P -1'
_atom_sites_solution_hydrogens geom
_audit_creation_date 2014-12-16
_audit_creation_method
;
Olex2 1.2
(compiled 2014.11.28 svn.r3106 for OlexSys, GUI svn.r4959)
;
_audit_update_record
;
2015-01-04 deposited with the CCDC.
2015-08-20 downloaded from the CCDC.
;
_cell_angle_alpha 105.30(3)
_cell_angle_beta 114.19(3)
_cell_angle_gamma 102.88(3)
_cell_formula_units_Z 2
_cell_length_a 21.179(4)
_cell_length_b 22.560(5)
_cell_length_c 23.138(5)
_cell_measurement_temperature 100(2)
_cell_volume 9012(6)
_computing_cell_refinement 'XDS (Kabsch, 1993)'
_computing_data_collection 'BluIce (McPhillips, 2002)'
_computing_data_reduction 'XDS (Kabsch, 1993)'
_computing_molecular_graphics 'X-Seed (Barbour, 2001)'
_computing_publication_material 'CIFTAB (Sheldrick, 1997)'
_computing_structure_refinement 'SHELXL-2014 (Sheldrick, 2014)'
_computing_structure_solution 'SHELXS-97 (Sheldrick, 1997)'
_diffrn_ambient_temperature 100
_diffrn_measured_fraction_theta_full 0.886
_diffrn_measured_fraction_theta_max 0.925
_diffrn_measurement_device_type 'ADSC Quantum 210r'
_diffrn_measurement_method 'Phi Scan'
_diffrn_radiation_monochromator 'Silicon Double Crystal'
_diffrn_radiation_type MoK\a
_diffrn_radiation_wavelength 0.71073
_diffrn_reflns_av_R_equivalents 0.0692
_diffrn_reflns_av_unetI/netI 0.1081
_diffrn_reflns_Laue_measured_fraction_full 0.886
_diffrn_reflns_Laue_measured_fraction_max 0.925
_diffrn_reflns_limit_h_max 24
_diffrn_reflns_limit_h_min -24
_diffrn_reflns_limit_k_max 26
_diffrn_reflns_limit_k_min -26
_diffrn_reflns_limit_l_max 27
_diffrn_reflns_limit_l_min -27
_diffrn_reflns_number 56317
_diffrn_reflns_point_group_measured_fraction_full 0.886
_diffrn_reflns_point_group_measured_fraction_max 0.925
_diffrn_reflns_theta_full 25.000
_diffrn_reflns_theta_max 24.620
_diffrn_reflns_theta_min 1.010
_diffrn_source 'Australian Synchrotron'
_diffrn_standards_number 0
_exptl_absorpt_coefficient_mu 0.563
_exptl_absorpt_correction_type multi-scan
_exptl_absorpt_process_details XDS
_exptl_crystal_colour colorless
_exptl_crystal_density_diffrn 0.678
_exptl_crystal_density_method 'not measured'
_exptl_crystal_description prism
_exptl_crystal_F_000 1880
_exptl_crystal_size_max 0.09
_exptl_crystal_size_mid 0.06
_exptl_crystal_size_min 0.03
_exptl_transmission_factor_max 0.983
_exptl_transmission_factor_min 0.951
_platon_squeeze_details
;
 Spek, A.L. (1990), Acta Cryst. A46, C-34
;
_refine_diff_density_max 1.414
_refine_diff_density_min -1.007
_refine_diff_density_rms 0.071
_refine_ls_extinction_coef 0.00033(7)
_refine_ls_extinction_expression Fc^*^=kFc[1+0.001xFc^2^\l^3^/sin(2\q)]^-1/4^
_refine_ls_extinction_method SHELXL
_refine_ls_goodness_of_fit_ref 0.897
_refine_ls_hydrogen_treatment constr
_refine_ls_matrix_type full
_refine_ls_number_parameters 1129
_refine_ls_number_reflns 28137
_refine_ls_number_restraints 0
_refine_ls_restrained_S_all 0.897
_refine_ls_R_factor_all 0.1130
_refine_ls_R_factor_gt 0.0688
_refine_ls_shift/su_max 0.001
_refine_ls_shift/su_mean 0.000
_refine_ls_structure_factor_coef Fsqd
_refine_ls_weighting_details 'w=1/[\s^2^(Fo^2^)+(0.0988P)^2^] where P=(Fo^2^+2Fc^2^)/3'
_refine_ls_weighting_scheme calc
_refine_ls_wR_factor_gt 0.1817
_refine_ls_wR_factor_ref 0.1952
_reflns_Friedel_coverage 0.000
_reflns_number_gt 12614
_reflns_number_total 28137
_reflns_threshold_expression 'I > 2\s(I)'
_cod_data_source_file c5ta03835a2.cif
_cod_data_source_block TMU-18
_cod_depositor_comments
;
The following automatic conversions were performed:

data item '_exptl_absorpt_correction_type' value 'Multi-Scan' was
changed to 'multi-scan' in accordance with the
/home/saulius/struct/COD-crude-data/automatic-downloads/DataCite-retrospective/RSC/depositions/lib/dictionaries/cif_core.dic
dictionary named 'cif_core.dic' version 2.4.2 last updated on
2011-04-26.

Automatic conversion script
Id: cif_fix_values 6909 2019-04-08 15:41:33Z antanas 
;
_cod_original_cell_volume 9013(4)
_cod_database_code 7236079
_shelxl_version_number 2014/6
_shelx_space_group_comment
;
The symmetry employed for this shelxl refinement is uniquely defined
by the following loop, which should always be used as a source of
symmetry information in preference to the above space-group names.
They are only intended as comments.
;
_shelx_estimated_absorpt_t_max 0.983
_shelx_estimated_absorpt_t_min 0.951
_olex2_refinement_description
;
1. Fixed Uiso
 At 1.2 times of:
  All C(H) groups, All N(H) groups
 At 1.5 times of:
  All C(H,H,H) groups
2. Others
 Fixed Sof: C78(0.5) H78(0.5) C77(0.5) H77(0.5) C79(0.5) H79(0.5) C80(0.5)
 H80(0.5) C84(0.5) H84(0.5) C83(0.5) H83(0.5) C81(0.5) H81(0.5) C82(0.5)
 H82(0.5)
3.a Aromatic/amide H refined with riding coordinates:
 N7(H7), C58(H58), C72(H72), N8(H8), C71(H71), N1(H1), C64(H64), C59(H59),
 C22(H22), C52(H52), C61(H61), C13(H13), N5(H5), C21(H21), N4(H4), C33(H33),
 C62(H62), C34(H34), C55(H55), C11(H11), C56(H56), C65(H65), C51(H51), C14(H14),
  N2(H2), C10(H10A), N3(H3), C37(H37), C18(H18), C19(H19), C41(H41), N6(H6),
 C70(H70), C36(H36), C48(H48), C49(H49), C68(H68), C26(H26), C4(H4A), C7(H7A),
 C67(H67), C74(H74), C43(H43), C3(H3A), C40(H40), C85(H85), C28(H28), C6(H6A),
 C75(H75), C69(H69), C25(H25), C44(H44), C29(H29), C78(H78), C77(H77), C79(H79),
  C80(H80), C84(H84), C83(H83), C81(H81), C82(H82)
3.b Idealised Me refined as rotating group:
 C87(H87A,H87B,H87C), C86(H86A,H86B,H86C)
;
_olex2_submission_special_instructions 'No special instructions were received'

loop_
_space_group_symop_operation_xyz
'x, y, z'
'-x, -y, -z'

loop_
_atom_site_label
_atom_site_type_symbol
_atom_site_fract_x
_atom_site_fract_y
_atom_site_fract_z
_atom_site_U_iso_or_equiv
_atom_site_adp_type
_atom_site_occupancy
_atom_site_site_symmetry_order
_atom_site_calc_flag
_atom_site_refinement_flags_posn
_atom_site_refinement_flags_occupancy
_atom_site_disorder_assembly
_atom_site_disorder_group
Zn1 Zn 0.61874(3) 0.53357(2) 0.90577(3) 0.05141(17) Uani 1 1 d . . . .
Zn2 Zn 0.61114(3) 0.41066(2) 0.81483(3) 0.05220(17) Uani 1 1 d . . . .
Zn4 Zn 0.64148(3) 0.94091(2) 0.31592(3) 0.05179(17) Uani 1 1 d . . . .
Zn3 Zn 0.59214(3) 1.00521(2) 0.40618(3) 0.05260(17) Uani 1 1 d . . . .
O12 O 0.72481(18) 0.45167(17) 0.87306(17) 0.0692(10) Uani 1 1 d . . . .
O17 O 0.50199(18) 0.39463(15) 0.77639(16) 0.0672(10) Uani 1 1 d . . . .
O5 O 0.66539(19) 0.89720(15) 0.38486(16) 0.0660(9) Uani 1 1 d . . . .
O14 O 1.48477(18) 0.93977(15) 1.34166(16) 0.0674(10) Uani 1 1 d . . . .
O16 O 0.50669(18) 0.49236(17) 0.83646(17) 0.0738(10) Uani 1 1 d . . . .
O1 O 0.6348(2) 0.57794(16) 0.84487(17) 0.0733(10) Uani 1 1 d . . . .
O7 O 0.60411(19) 0.37666(14) 0.88584(16) 0.0640(9) Uani 1 1 d . . . .
O15 O 1.53077(18) 0.88978(15) 1.28121(17) 0.0693(10) Uani 1 1 d . . . .
O19 O -0.29441(18) 0.05491(16) 0.44731(19) 0.0764(11) Uani 1 1 d . . . .
O4 O 0.61882(18) 0.94018(15) 0.44878(16) 0.0613(9) Uani 1 1 d . . . .
O20 O -0.25441(18) 0.01184(16) 0.37718(17) 0.0714(10) Uani 1 1 d . . . .
O11 O 0.72577(18) 0.53871(16) 0.94542(17) 0.0753(11) Uani 1 1 d . . . .
O6 O 0.5972(2) 0.46738(15) 0.94693(17) 0.0700(10) Uani 1 1 d . . . .
O9 O 0.6112(2) 0.00111(16) 1.26841(17) 0.0752(11) Uani 1 1 d . . . .
O10 O 0.5764(2) 0.05121(16) 1.33922(18) 0.0792(11) Uani 1 1 d . . . .
O2 O 0.6207(2) 0.48069(16) 0.77421(17) 0.0718(10) Uani 1 1 d . . . .
N11 N 0.6029(2) 0.33381(18) 0.7393(2) 0.0547(10) Uani 1 1 d . . . .
N9 N 0.6294(2) 0.61227(18) 0.98188(19) 0.0537(10) Uani 1 1 d . . . .
N12 N 0.5873(3) 0.0738(2) 0.4800(2) 0.0632(12) Uani 1 1 d . . . .
O13 O 1.1095(2) 0.7214(2) 1.1255(2) 0.1222(19) Uani 1 1 d . . . .
N10 N 0.6462(2) 0.87228(19) 1.2430(2) 0.0597(11) Uani 1 1 d . . . .
O21 O 1.1614(2) 0.5887(2) 0.9768(2) 0.1138(17) Uani 1 1 d . . . .
C63 C 0.6403(3) 0.7169(2) 1.0856(2) 0.0567(13) Uani 1 1 d . . . .
N7 N 1.0695(2) 0.6264(2) 1.0299(3) 0.106(2) Uani 1 1 d . . . .
H7 H 1.0854 0.6045 1.0050 0.127 Uiso 1 1 calc R . . .
C73 C 0.5940(3) 0.2305(2) 0.6356(3) 0.0598(14) Uani 1 1 d . . . .
C58 C 1.3932(3) 0.7868(2) 1.1892(2) 0.0610(14) Uani 1 1 d . . . .
H58 H 1.4353 0.7817 1.1862 0.073 Uiso 1 1 calc R . . .
O18 O 0.1173(2) 0.2311(2) 0.5924(3) 0.142(2) Uani 1 1 d . . . .
C16 C 0.5939(3) 0.4083(2) 0.9330(2) 0.0534(13) Uani 1 1 d . . . .
C72 C 0.5310(3) 0.2309(2) 0.6393(3) 0.0653(15) Uani 1 1 d . . . .
H72 H 0.4840 0.1959 0.6069 0.078 Uiso 1 1 calc R . . .
N8 N 1.1918(2) 0.6931(2) 1.0944(2) 0.0966(18) Uani 1 1 d . . . .
H8 H 1.1941 0.6626 1.0634 0.116 Uiso 1 1 calc R . . .
C17 C 0.5779(3) 0.3754(2) 0.9750(2) 0.0526(12) Uani 1 1 d . . . .
C71 C 0.5377(3) 0.2839(2) 0.6917(3) 0.0672(15) Uani 1 1 d . . . .
H71 H 0.4940 0.2847 0.6938 0.081 Uiso 1 1 calc R . . .
O3 O 0.6641(3) 0.7508(2) 0.6437(3) 0.132(2) Uani 1 1 d . . . .
N1 N 0.5338(3) 0.2863(2) 1.0985(3) 0.1040(19) Uani 1 1 d . . . .
H1 H 0.5140 0.3058 1.1208 0.125 Uiso 1 1 calc R . . .
C31 C 0.4702(3) 0.4319(2) 0.7918(2) 0.0614(14) Uani 1 1 d . . . .
C54 C 1.2610(3) 0.7454(3) 1.1453(3) 0.0762(17) Uani 1 1 d . . . .
C64 C 0.6367(3) 0.6563(2) 1.0920(2) 0.0695(16) Uani 1 1 d . . . .
H64 H 0.6380 0.6504 1.1316 0.083 Uiso 1 1 calc R . . .
C59 C 1.3237(3) 0.7384(2) 1.1444(3) 0.0659(15) Uani 1 1 d . . . .
H59 H 1.3184 0.6991 1.1118 0.079 Uiso 1 1 calc R . . .
C66 C 0.6433(3) 0.7707(2) 1.1403(3) 0.0646(15) Uani 1 1 d . . . .
C22 C 0.5630(3) 0.4061(2) 1.0256(3) 0.0628(14) Uani 1 1 d . . . .
H22 H 0.5614 0.4490 1.0320 0.075 Uiso 1 1 calc R . . .
C52 C 0.8788(3) 0.5072(3) 0.9264(3) 0.085(2) Uani 1 1 d . . . .
H52 H 0.8526 0.4647 0.8893 0.102 Uiso 1 1 calc R . . .
O8 O 0.5755(4) 0.1994(2) 1.0837(3) 0.150(2) Uani 1 1 d . . . .
C32 C 0.3890(3) 0.4071(2) 0.7588(3) 0.0654(15) Uani 1 1 d . . . .
C61 C 0.6357(3) 0.6713(2) 0.9782(3) 0.0671(15) Uani 1 1 d . . . .
H61 H 0.6357 0.6766 0.9389 0.080 Uiso 1 1 calc R . . .
C13 C 0.6907(3) 0.8098(3) 0.4482(3) 0.0743(16) Uani 1 1 d . . . .
H13 H 0.6989 0.8048 0.4101 0.089 Uiso 1 1 calc R . . .
C12 C 0.6665(3) 0.8591(2) 0.4691(2) 0.0623(14) Uani 1 1 d . . . .
N5 N 0.1560(2) 0.3373(2) 0.6663(3) 0.121(2) Uani 1 1 d . . . .
H5 H 0.1391 0.3674 0.6798 0.145 Uiso 1 1 calc R . . .
C46 C 0.7571(3) 0.5074(2) 0.9215(3) 0.0607(14) Uani 1 1 d . . . .
C21 C 0.5505(3) 0.3770(2) 1.0663(3) 0.0722(16) Uani 1 1 d . . . .
H21 H 0.5419 0.4003 1.1012 0.087 Uiso 1 1 calc R . . .
C47 C 0.8389(3) 0.5376(2) 0.9512(3) 0.0676(15) Uani 1 1 d . . . .
C57 C 1.4024(3) 0.8442(2) 1.2397(3) 0.0643(14) Uani 1 1 d . . . .
N4 N 0.7047(3) 0.7269(3) 0.5654(3) 0.1089(19) Uani 1 1 d . . . .
H4 H 0.7260 0.7017 0.5510 0.131 Uiso 1 1 calc R . . .
C45 C -0.2450(3) 0.0560(2) 0.4309(3) 0.0646(14) Uani 1 1 d . . . .
C33 C 0.3440(3) 0.3442(2) 0.7058(3) 0.0744(17) Uani 1 1 d . . . .
H33 H 0.3676 0.3173 0.6910 0.089 Uiso 1 1 calc R . . .
C76 C 0.5902(3) 0.1755(3) 0.5801(3) 0.0691(16) Uani 1 1 d . . . .
C62 C 0.6423(3) 0.7255(2) 1.0298(3) 0.0713(16) Uani 1 1 d . . . .
H62 H 0.6481 0.7671 1.0263 0.086 Uiso 1 1 calc R . . .
C34 C 0.2682(3) 0.3193(3) 0.6743(3) 0.090(2) Uani 1 1 d . . . .
H34 H 0.2401 0.2762 0.6382 0.108 Uiso 1 1 calc R . . .
C55 C 1.2675(3) 0.8021(3) 1.1938(3) 0.0826(19) Uani 1 1 d . . . .
H55 H 1.2247 0.8079 1.1945 0.099 Uiso 1 1 calc R . . .
C11 C 0.6580(3) 0.8646(3) 0.5271(3) 0.0767(16) Uani 1 1 d . . . .
H11 H 0.6433 0.8991 0.5440 0.092 Uiso 1 1 calc R . . .
C60 C 1.4783(3) 0.8947(2) 1.2916(2) 0.0552(12) Uani 1 1 d . . . .
C42 C -0.1729(3) 0.1100(3) 0.4740(3) 0.0775(17) Uani 1 1 d . . . .
C15 C 0.6499(3) 0.9026(2) 0.4318(2) 0.0564(13) Uani 1 1 d . . . .
C20 C 0.5502(3) 0.3138(3) 1.0579(3) 0.0786(17) Uani 1 1 d . . . .
C56 C 1.3373(3) 0.8489(2) 1.2400(3) 0.0714(16) Uani 1 1 d . . . .
H56 H 1.3424 0.8868 1.2743 0.086 Uiso 1 1 calc R . . .
C65 C 0.6312(3) 0.6051(2) 1.0390(3) 0.0654(14) Uani 1 1 d . . . .
H65 H 0.6286 0.5638 1.0428 0.078 Uiso 1 1 calc R . . .
C27 C 0.5727(3) 0.0875(3) 1.2546(3) 0.0713(15) Uani 1 1 d . . . .
C51 C 0.9522(3) 0.5360(3) 0.9530(3) 0.095(2) Uani 1 1 d . . . .
H51 H 0.9767 0.5130 0.9346 0.114 Uiso 1 1 calc R . . .
C14 C 0.7031(4) 0.7675(3) 0.4816(3) 0.092(2) Uani 1 1 d . . . .
H14 H 0.7189 0.7336 0.4655 0.111 Uiso 1 1 calc R . . .
N2 N 0.5309(4) 0.2205(3) 1.1586(3) 0.124(2) Uani 1 1 d . . . .
H2 H 0.5106 0.2462 1.1739 0.149 Uiso 1 1 calc R . . .
C10 C 0.6697(4) 0.8238(3) 0.5602(3) 0.089(2) Uani 1 1 d . . . .
H10A H 0.6622 0.8291 0.5987 0.107 Uiso 1 1 calc R . . .
C30 C 0.5860(3) 0.0431(2) 1.2883(3) 0.0641(14) Uani 1 1 d . . . .
N3 N 0.6977(3) 0.6618(3) 0.6257(3) 0.113(2) Uani 1 1 d . . . .
H3 H 0.7169 0.6414 0.6033 0.136 Uiso 1 1 calc R . . .
C35 C 0.2322(3) 0.3575(3) 0.6951(3) 0.089(2) Uani 1 1 d . . . .
C50 C 0.9951(3) 0.5997(3) 1.0077(3) 0.090(2) Uani 1 1 d . . . .
C37 C 0.3509(3) 0.4448(3) 0.7787(3) 0.089(2) Uani 1 1 d . . . .
H37 H 0.3790 0.4878 0.8150 0.107 Uiso 1 1 calc R . . .
C18 C 0.5760(3) 0.3113(2) 0.9659(3) 0.0714(16) Uani 1 1 d . . . .
H18 H 0.5835 0.2878 0.9302 0.086 Uiso 1 1 calc R . . .
C19 C 0.5638(3) 0.2811(2) 1.0061(3) 0.0798(18) Uani 1 1 d . . . .
H19 H 0.5644 0.2379 0.9991 0.096 Uiso 1 1 calc R . . .
C41 C -0.1104(3) 0.1116(3) 0.4664(3) 0.094(2) Uani 1 1 d . . . .
H41 H -0.1151 0.0752 0.4307 0.113 Uiso 1 1 calc R . . .
N6 N 0.0346(3) 0.2712(3) 0.6083(3) 0.155(3) Uani 1 1 d . . . .
H6 H 0.0320 0.3066 0.6332 0.186 Uiso 1 1 calc R . . .
C1 C 0.6348(3) 0.5427(2) 0.7935(3) 0.0626(14) Uani 1 1 d . . . .
C70 C 0.6168(5) 0.7572(3) 1.1834(3) 0.126(3) Uani 1 1 d . . . .
H70 H 0.5982 0.7130 1.1793 0.151 Uiso 1 1 calc R . . .
C23 C 0.5455(4) 0.2293(3) 1.1085(4) 0.106(2) Uani 1 1 d . . . .
C36 C 0.2765(3) 0.4217(3) 0.7479(3) 0.099(2) Uani 1 1 d . . . .
H36 H 0.2529 0.4491 0.7619 0.119 Uiso 1 1 calc R . . .
C53 C 1.1228(3) 0.6831(3) 1.0864(3) 0.098(2) Uani 1 1 d . . . .
C48 C 0.8821(3) 0.6013(3) 1.0063(3) 0.096(2) Uani 1 1 d . . . .
H48 H 0.8571 0.6240 1.0242 0.116 Uiso 1 1 calc R . . .
C9 C 0.6930(4) 0.7734(3) 0.5374(3) 0.0848(18) Uani 1 1 d . . . .
C49 C 0.9565(3) 0.6314(3) 1.0346(3) 0.105(2) Uani 1 1 d . . . .
H49 H 0.9829 0.6735 1.0723 0.126 Uiso 1 1 calc R . . .
C68 C 0.6666(4) 0.8842(3) 1.2001(3) 0.115(3) Uani 1 1 d . . . .
H68 H 0.6806 0.9282 1.2025 0.138 Uiso 1 1 calc R . . .
C5 C 0.6831(4) 0.6357(3) 0.6677(3) 0.092(2) Uani 1 1 d . . . .
C2 C 0.6519(3) 0.5747(3) 0.7507(3) 0.0723(16) Uani 1 1 d . . . .
C26 C 0.5824(4) 0.0837(3) 1.1982(3) 0.095(2) Uani 1 1 d . . . .
H26 H 0.5978 0.0499 1.1812 0.114 Uiso 1 1 calc R . . .
C4 C 0.6763(4) 0.6711(3) 0.7231(3) 0.105(2) Uani 1 1 d . . . .
H4A H 0.6827 0.7165 0.7339 0.126 Uiso 1 1 calc R . . .
C7 C 0.6578(4) 0.5386(3) 0.6938(3) 0.0861(19) Uani 1 1 d . . . .
H7A H 0.6512 0.4932 0.6832 0.103 Uiso 1 1 calc R . . .
C67 C 0.6688(5) 0.8350(3) 1.1509(3) 0.123(3) Uani 1 1 d . . . .
H67 H 0.6890 0.8471 1.1239 0.148 Uiso 1 1 calc R . . .
C74 C 0.6587(3) 0.2821(3) 0.6822(3) 0.110(3) Uani 1 1 d . . . .
H74 H 0.7027 0.2835 0.6797 0.132 Uiso 1 1 calc R . . .
N13 N 1.1721(4) 0.5056(4) 0.9087(3) 0.156(3) Uani 1 1 d . . . .
C39 C -0.0350(3) 0.2151(3) 0.5606(4) 0.112(3) Uani 1 1 d . . . .
C8 C 0.6863(5) 0.7159(3) 0.6138(3) 0.106(2) Uani 1 1 d . . . .
C43 C -0.1613(3) 0.1644(3) 0.5308(4) 0.120(3) Uani 1 1 d . . . .
H43 H -0.2011 0.1651 0.5397 0.144 Uiso 1 1 calc R . . .
C3 C 0.6606(4) 0.6403(3) 0.7608(3) 0.095(2) Uani 1 1 d . . . .
H3A H 0.6549 0.6653 0.7971 0.114 Uiso 1 1 calc R . . .
C40 C -0.0420(3) 0.1638(3) 0.5084(4) 0.112(3) Uani 1 1 d . . . .
H40 H -0.0010 0.1638 0.5012 0.135 Uiso 1 1 calc R . . .
C85 C 1.1934(5) 0.5587(4) 0.9601(4) 0.118(3) Uani 1 1 d . . . .
H85 H 1.2458 0.5775 0.9909 0.142 Uiso 1 1 calc R . . .
C38 C 0.1024(3) 0.2749(3) 0.6183(4) 0.121(3) Uani 1 1 d . . . .
C24 C 0.5451(4) 0.1749(3) 1.1879(3) 0.104(2) Uani 1 1 d . . . .
C28 C 0.5466(4) 0.1366(3) 1.2755(3) 0.103(2) Uani 1 1 d . . . .
H28 H 0.5359 0.1391 1.3119 0.123 Uiso 1 1 calc R . . .
C6 C 0.6724(4) 0.5677(3) 0.6558(3) 0.109(2) Uani 1 1 d . . . .
H6A H 0.6760 0.5421 0.6183 0.131 Uiso 1 1 calc R . . .
C75 C 0.6622(3) 0.3331(3) 0.7335(3) 0.090(2) Uani 1 1 d . . . .
H75 H 0.7087 0.3687 0.7657 0.108 Uiso 1 1 calc R . . .
C69 C 0.6182(4) 0.8098(3) 1.2326(3) 0.102(2) Uani 1 1 d . . . .
H69 H 0.5978 0.7998 1.2602 0.122 Uiso 1 1 calc R . . .
C25 C 0.5711(4) 0.1259(3) 1.1659(3) 0.115(3) Uani 1 1 d . . . .
H25 H 0.5805 0.1223 1.1287 0.138 Uiso 1 1 calc R . . .
C44 C -0.0946(3) 0.2145(3) 0.5715(4) 0.139(3) Uani 1 1 d . . . .
H44 H -0.0881 0.2504 0.6088 0.167 Uiso 1 1 calc R . . .
C29 C 0.5365(5) 0.1795(4) 1.2464(4) 0.133(3) Uani 1 1 d . . . .
H29 H 0.5230 0.2142 1.2651 0.160 Uiso 1 1 calc R . . .
C87 C 1.2159(5) 0.4688(5) 0.8932(4) 0.168(4) Uani 1 1 d . . . .
H87A H 1.2356 0.4860 0.8668 0.253 Uiso 1 1 calc GR . . .
H87B H 1.1840 0.4217 0.8660 0.253 Uiso 1 1 calc GR . . .
H87C H 1.2575 0.4741 0.9365 0.253 Uiso 1 1 calc GR . . .
C78 C 0.6417(6) 0.0947(5) 0.5461(5) 0.067(3) Uani 0.5 1 d . P A 1
H78 H 0.6784 0.0755 0.5566 0.080 Uiso 0.5 1 calc R P A 1
C77 C 0.6446(6) 0.1439(5) 0.5989(6) 0.077(3) Uani 0.5 1 d . P A 1
H77 H 0.6807 0.1567 0.6458 0.092 Uiso 0.5 1 calc R P A 1
C86 C 1.0849(5) 0.4695(5) 0.8623(5) 0.219(5) Uani 1 1 d . . . .
H86A H 1.0613 0.4821 0.8897 0.328 Uiso 1 1 calc GR . . .
H86B H 1.0717 0.4214 0.8452 0.328 Uiso 1 1 calc GR . . .
H86C H 1.0673 0.4825 0.8231 0.328 Uiso 1 1 calc GR . . .
C79 C 0.5326(6) 0.0905(5) 0.4705(6) 0.074(4) Uani 0.5 1 d . P A 1
H79 H 0.4876 0.0641 0.4279 0.088 Uiso 0.5 1 calc R P A 1
C80 C 0.5310(6) 0.1437(6) 0.5159(6) 0.073(4) Uani 0.5 1 d . P A 1
H80 H 0.4896 0.1570 0.5021 0.088 Uiso 0.5 1 calc R P A 1
C84 C 0.6281(6) 0.1919(5) 0.5413(5) 0.064(3) Uani 0.5 1 d . P A 2
H84 H 0.6535 0.2364 0.5499 0.077 Uiso 0.5 1 calc R P A 2
C83 C 0.6242(7) 0.1396(6) 0.4930(6) 0.086(4) Uani 0.5 1 d . P A 2
H83 H 0.6474 0.1478 0.4669 0.103 Uiso 0.5 1 calc R P A 2
C81 C 0.5457(9) 0.1127(6) 0.5547(9) 0.110(6) Uani 0.5 1 d . P A 2
H81 H 0.5083 0.1005 0.5666 0.132 Uiso 0.5 1 calc R P A 2
C82 C 0.5545(9) 0.0661(5) 0.5112(6) 0.081(4) Uani 0.5 1 d . P A 2
H82 H 0.5319 0.0216 0.5044 0.097 Uiso 0.5 1 calc R P A 2

loop_
_atom_site_aniso_label
_atom_site_aniso_U_11
_atom_site_aniso_U_22
_atom_site_aniso_U_33
_atom_site_aniso_U_23
_atom_site_aniso_U_13
_atom_site_aniso_U_12
Zn1 0.0617(4) 0.0387(3) 0.0522(3) 0.0011(3) 0.0365(3) 0.0206(3)
Zn2 0.0617(4) 0.0403(3) 0.0521(3) 0.0004(3) 0.0363(3) 0.0209(3)
Zn4 0.0631(4) 0.0407(3) 0.0524(3) 0.0024(3) 0.0388(3) 0.0205(3)
Zn3 0.0648(4) 0.0405(3) 0.0530(3) 0.0017(3) 0.0401(3) 0.0197(3)
O12 0.058(2) 0.068(2) 0.071(2) 0.005(2) 0.0361(19) 0.0249(19)
O17 0.068(2) 0.052(2) 0.065(2) -0.0064(18) 0.036(2) 0.0229(18)
O5 0.093(3) 0.055(2) 0.054(2) 0.0101(17) 0.046(2) 0.030(2)
O14 0.067(2) 0.056(2) 0.057(2) -0.0106(18) 0.0324(19) 0.0200(18)
O16 0.055(2) 0.066(2) 0.072(2) -0.005(2) 0.0283(19) 0.0209(19)
O1 0.107(3) 0.054(2) 0.072(2) 0.0166(19) 0.061(2) 0.031(2)
O7 0.095(3) 0.0488(19) 0.069(2) 0.0153(17) 0.058(2) 0.0385(19)
O15 0.059(2) 0.057(2) 0.087(3) 0.0047(19) 0.049(2) 0.0163(18)
O19 0.049(2) 0.059(2) 0.099(3) -0.002(2) 0.044(2) 0.0084(18)
O4 0.078(2) 0.056(2) 0.064(2) 0.0190(17) 0.047(2) 0.0326(19)
O20 0.070(2) 0.059(2) 0.069(2) 0.0007(19) 0.041(2) 0.0133(19)
O11 0.063(2) 0.063(2) 0.068(2) -0.0155(19) 0.034(2) 0.0163(19)
O6 0.111(3) 0.0467(19) 0.078(2) 0.0157(18) 0.072(2) 0.036(2)
O9 0.119(3) 0.062(2) 0.073(2) 0.0252(19) 0.068(2) 0.046(2)
O10 0.131(3) 0.063(2) 0.080(3) 0.033(2) 0.073(3) 0.053(2)
O2 0.103(3) 0.055(2) 0.071(2) 0.0220(19) 0.055(2) 0.033(2)
N11 0.051(2) 0.046(2) 0.066(3) 0.003(2) 0.040(2) 0.018(2)
N9 0.062(3) 0.045(2) 0.055(3) 0.007(2) 0.037(2) 0.022(2)
N12 0.082(3) 0.053(3) 0.062(3) 0.002(2) 0.053(3) 0.029(3)
O13 0.051(2) 0.093(3) 0.136(4) -0.053(3) 0.045(3) 0.002(2)
N10 0.093(3) 0.040(2) 0.061(3) 0.010(2) 0.054(3) 0.032(2)
O21 0.091(3) 0.096(3) 0.128(4) -0.013(3) 0.063(3) 0.042(3)
C63 0.089(4) 0.048(3) 0.052(3) 0.018(2) 0.050(3) 0.033(3)
N7 0.035(3) 0.081(3) 0.120(4) -0.045(3) 0.030(3) 0.002(2)
C73 0.059(3) 0.050(3) 0.059(3) -0.004(3) 0.036(3) 0.019(3)
C58 0.049(3) 0.056(3) 0.067(3) 0.000(3) 0.037(3) 0.017(3)
O18 0.063(3) 0.079(3) 0.182(5) -0.055(3) 0.049(3) 0.004(2)
C16 0.067(3) 0.038(3) 0.054(3) 0.005(2) 0.033(3) 0.029(3)
C72 0.048(3) 0.049(3) 0.073(3) -0.013(3) 0.039(3) 0.000(2)
N8 0.046(3) 0.077(3) 0.107(4) -0.030(3) 0.035(3) 0.008(3)
C17 0.076(3) 0.041(3) 0.053(3) 0.015(2) 0.039(3) 0.033(3)
C71 0.055(3) 0.055(3) 0.079(4) -0.003(3) 0.046(3) 0.013(3)
O3 0.260(6) 0.115(4) 0.158(4) 0.098(3) 0.169(5) 0.125(4)
N1 0.199(6) 0.104(4) 0.110(4) 0.076(3) 0.117(4) 0.109(4)
C31 0.064(4) 0.054(3) 0.052(3) -0.006(3) 0.035(3) 0.017(3)
C54 0.042(3) 0.073(4) 0.082(4) -0.005(3) 0.030(3) 0.014(3)
C64 0.123(5) 0.057(3) 0.059(3) 0.022(3) 0.063(4) 0.052(3)
C59 0.072(4) 0.055(3) 0.071(4) 0.007(3) 0.045(3) 0.027(3)
C66 0.105(4) 0.045(3) 0.070(3) 0.018(3) 0.064(3) 0.037(3)
C22 0.080(4) 0.041(3) 0.071(4) 0.011(3) 0.046(3) 0.027(3)
C52 0.046(3) 0.063(3) 0.089(4) -0.035(3) 0.030(3) 0.008(3)
O8 0.310(7) 0.137(4) 0.190(5) 0.120(4) 0.211(6) 0.164(5)
C32 0.061(3) 0.054(3) 0.072(4) -0.001(3) 0.042(3) 0.020(3)
C61 0.110(5) 0.056(3) 0.063(3) 0.024(3) 0.060(3) 0.045(3)
C13 0.114(5) 0.076(4) 0.072(4) 0.042(3) 0.066(4) 0.050(4)
C12 0.081(4) 0.052(3) 0.055(3) 0.010(3) 0.041(3) 0.028(3)
N5 0.050(3) 0.079(3) 0.150(5) -0.043(4) 0.040(3) 0.007(3)
C46 0.055(3) 0.051(3) 0.059(3) -0.005(3) 0.030(3) 0.021(3)
C21 0.103(5) 0.055(3) 0.073(4) 0.013(3) 0.060(4) 0.037(3)
C47 0.064(4) 0.061(3) 0.061(3) -0.002(3) 0.032(3) 0.023(3)
C57 0.066(4) 0.064(3) 0.076(4) 0.023(3) 0.047(3) 0.031(3)
N4 0.202(6) 0.113(4) 0.121(4) 0.090(4) 0.126(5) 0.104(4)
C45 0.040(3) 0.051(3) 0.080(4) 0.003(3) 0.028(3) 0.010(3)
C33 0.068(4) 0.047(3) 0.095(4) -0.005(3) 0.051(3) 0.021(3)
C76 0.061(4) 0.069(4) 0.073(4) -0.002(3) 0.047(3) 0.027(3)
C62 0.130(5) 0.042(3) 0.073(4) 0.026(3) 0.072(4) 0.040(3)
C34 0.056(4) 0.058(3) 0.107(5) -0.025(3) 0.037(4) 0.014(3)
C55 0.040(3) 0.075(4) 0.094(4) -0.009(4) 0.032(3) 0.010(3)
C11 0.117(5) 0.081(4) 0.083(4) 0.049(3) 0.073(4) 0.058(4)
C60 0.053(3) 0.053(3) 0.060(3) 0.020(3) 0.031(3) 0.020(3)
C42 0.064(4) 0.061(3) 0.096(4) 0.003(3) 0.047(3) 0.023(3)
C15 0.066(3) 0.048(3) 0.048(3) 0.007(3) 0.031(3) 0.016(3)
C20 0.129(5) 0.075(4) 0.085(4) 0.047(3) 0.074(4) 0.069(4)
C56 0.068(4) 0.059(3) 0.087(4) 0.009(3) 0.047(3) 0.029(3)
C65 0.097(4) 0.047(3) 0.075(4) 0.025(3) 0.059(3) 0.034(3)
C27 0.107(5) 0.062(3) 0.067(4) 0.028(3) 0.057(4) 0.041(3)
C51 0.064(4) 0.081(4) 0.092(4) -0.026(4) 0.037(4) 0.023(3)
C14 0.144(6) 0.100(5) 0.092(4) 0.045(4) 0.093(5) 0.070(4)
N2 0.255(7) 0.125(4) 0.153(5) 0.114(4) 0.169(6) 0.142(5)
C10 0.150(6) 0.111(5) 0.090(4) 0.063(4) 0.098(5) 0.088(5)
C30 0.096(4) 0.057(3) 0.059(3) 0.020(3) 0.055(3) 0.035(3)
N3 0.205(6) 0.107(4) 0.119(4) 0.077(4) 0.122(5) 0.094(4)
C35 0.055(4) 0.067(4) 0.107(5) -0.014(4) 0.043(4) 0.008(3)
C50 0.066(4) 0.071(4) 0.097(4) -0.015(4) 0.041(4) 0.022(3)
C37 0.062(4) 0.055(3) 0.102(5) -0.025(3) 0.041(4) 0.008(3)
C18 0.119(5) 0.049(3) 0.074(4) 0.023(3) 0.065(4) 0.046(3)
C19 0.143(6) 0.054(3) 0.087(4) 0.035(3) 0.078(4) 0.062(4)
C41 0.067(4) 0.081(4) 0.120(5) 0.002(4) 0.062(4) 0.021(3)
N6 0.044(3) 0.096(4) 0.201(7) -0.061(4) 0.047(4) -0.009(3)
C1 0.083(4) 0.045(3) 0.070(4) 0.019(3) 0.047(3) 0.027(3)
C70 0.272(10) 0.063(4) 0.112(5) 0.035(4) 0.144(7) 0.085(5)
C23 0.187(8) 0.112(5) 0.126(6) 0.096(5) 0.119(6) 0.102(5)
C36 0.063(4) 0.073(4) 0.101(5) -0.032(4) 0.036(4) 0.011(3)
C53 0.050(4) 0.077(4) 0.108(5) -0.018(4) 0.032(4) 0.006(3)
C48 0.053(4) 0.075(4) 0.105(5) -0.034(4) 0.040(3) 0.012(3)
C9 0.128(5) 0.088(4) 0.082(4) 0.048(4) 0.074(4) 0.054(4)
C49 0.045(3) 0.076(4) 0.128(5) -0.030(4) 0.039(4) 0.006(3)
C68 0.223(8) 0.043(3) 0.123(5) 0.018(3) 0.139(6) 0.037(4)
C5 0.163(6) 0.090(4) 0.091(4) 0.065(4) 0.088(5) 0.077(4)
C2 0.106(5) 0.068(4) 0.072(4) 0.033(3) 0.059(4) 0.048(3)
C26 0.184(7) 0.082(4) 0.100(5) 0.058(4) 0.108(5) 0.085(5)
C4 0.208(8) 0.071(4) 0.098(5) 0.050(4) 0.108(5) 0.078(5)
C7 0.164(6) 0.068(4) 0.092(4) 0.051(3) 0.096(5) 0.070(4)
C67 0.257(9) 0.056(4) 0.122(5) 0.026(4) 0.160(6) 0.053(5)
C74 0.063(4) 0.100(5) 0.099(5) -0.050(4) 0.049(4) 0.003(4)
N13 0.166(7) 0.189(7) 0.090(4) 0.003(5) 0.047(5) 0.122(6)
C39 0.054(4) 0.080(4) 0.139(6) -0.030(4) 0.049(4) 0.002(3)
C8 0.211(8) 0.086(5) 0.098(5) 0.067(4) 0.110(6) 0.084(5)
C43 0.046(4) 0.087(4) 0.144(6) -0.042(5) 0.041(4) 0.002(3)
C3 0.179(7) 0.073(4) 0.076(4) 0.034(3) 0.086(5) 0.071(4)
C40 0.057(4) 0.087(5) 0.134(6) -0.024(5) 0.052(4) 0.003(4)
C85 0.126(7) 0.119(6) 0.107(6) 0.025(5) 0.069(5) 0.045(6)
C38 0.041(4) 0.093(5) 0.131(6) -0.055(5) 0.032(4) -0.002(4)
C24 0.186(7) 0.097(5) 0.121(5) 0.074(4) 0.119(6) 0.090(5)
C28 0.209(8) 0.100(5) 0.119(5) 0.085(4) 0.133(6) 0.111(5)
C6 0.204(8) 0.100(5) 0.099(5) 0.055(4) 0.110(6) 0.097(5)
C75 0.042(3) 0.078(4) 0.098(4) -0.031(4) 0.039(3) 0.004(3)
C69 0.184(7) 0.082(4) 0.085(4) 0.033(4) 0.096(5) 0.071(5)
C25 0.227(9) 0.095(5) 0.118(5) 0.059(4) 0.137(6) 0.101(5)
C44 0.055(4) 0.100(5) 0.163(7) -0.061(5) 0.050(4) 0.004(4)
C29 0.258(10) 0.137(6) 0.160(7) 0.102(6) 0.176(7) 0.146(7)
C87 0.169(8) 0.226(10) 0.124(6) 0.027(7) 0.082(6) 0.130(8)
C78 0.078(8) 0.095(8) 0.041(6) 0.013(6) 0.034(6) 0.064(7)
C77 0.098(9) 0.074(7) 0.082(8) 0.017(6) 0.063(7) 0.051(7)
C86 0.113(8) 0.271(14) 0.227(12) 0.065(11) 0.057(8) 0.090(8)
C79 0.053(7) 0.058(7) 0.065(8) -0.023(7) 0.027(6) 0.007(6)
C80 0.050(7) 0.047(7) 0.074(8) -0.027(7) 0.021(7) 0.015(6)
C84 0.082(8) 0.052(6) 0.074(7) 0.019(6) 0.054(7) 0.025(6)
C83 0.114(10) 0.074(8) 0.080(8) 0.008(7) 0.066(8) 0.046(8)
C81 0.133(13) 0.038(7) 0.166(16) -0.002(9) 0.116(13) 0.017(8)
C82 0.155(14) 0.027(5) 0.070(8) 0.008(6) 0.077(10) 0.019(7)

loop_
_atom_type_symbol
_atom_type_description
_atom_type_scat_dispersion_real
_atom_type_scat_dispersion_imag
_atom_type_scat_source
C C 0.0033 0.0016 'International Tables Vol C Tables 4.2.6.8 and 6.1.1.4'
H H 0.0000 0.0000 'International Tables Vol C Tables 4.2.6.8 and 6.1.1.4'
N N 0.0061 0.0033 'International Tables Vol C Tables 4.2.6.8 and 6.1.1.4'
O O 0.0106 0.0060 'International Tables Vol C Tables 4.2.6.8 and 6.1.1.4'
Zn Zn 0.2839 1.4301 'International Tables Vol C Tables 4.2.6.8 and 6.1.1.4'

loop_
_geom_angle_atom_site_label_1
_geom_angle_atom_site_label_2
_geom_angle_atom_site_label_3
_geom_angle
_geom_angle_site_symmetry_1
_geom_angle_site_symmetry_3
O16 Zn1 Zn2 80.46(10) . .
O1 Zn1 Zn2 88.96(9) . .
O1 Zn1 O16 89.28(15) . .
O1 Zn1 O11 89.12(15) . .
O1 Zn1 O6 165.10(12) . .
O1 Zn1 N9 100.25(15) . .
O11 Zn1 Zn2 75.00(10) . .
O11 Zn1 O16 155.42(12) . .
O11 Zn1 O6 89.28(15) . .
O11 Zn1 N9 100.77(14) . .
O6 Zn1 Zn2 76.32(8) . .
O6 Zn1 O16 86.05(16) . .
O6 Zn1 N9 94.60(14) . .
N9 Zn1 Zn2 169.88(12) . .
N9 Zn1 O16 103.64(15) . .
O12 Zn2 Zn1 84.21(10) . .
O12 Zn2 O2 86.24(15) . .
O17 Zn2 Zn1 79.24(9) . .
O17 Zn2 O12 163.45(12) . .
O17 Zn2 O7 86.74(14) . .
O17 Zn2 O2 88.71(15) . .
O17 Zn2 N11 98.69(14) . .
O7 Zn2 Zn1 83.53(8) . .
O7 Zn2 O12 91.09(14) . .
O7 Zn2 O2 154.60(12) . .
O2 Zn2 Zn1 71.06(9) . .
N11 Zn2 Zn1 169.32(12) . .
N11 Zn2 O12 97.64(14) . .
N11 Zn2 O7 106.89(14) . .
N11 Zn2 O2 98.50(14) . .
O5 Zn4 Zn3 78.70(9) . .
O5 Zn4 O15 86.45(15) . 1_454
O15 Zn4 Zn3 68.45(9) 1_454 .
O20 Zn4 Zn3 90.65(10) 1_665 .
O20 Zn4 O5 89.11(14) 1_665 .
O20 Zn4 O15 159.09(12) 1_665 1_454
O9 Zn4 Zn3 83.92(9) 1_564 .
O9 Zn4 O5 162.47(12) 1_564 .
O9 Zn4 O15 89.29(15) 1_564 1_454
O9 Zn4 O20 88.83(15) 1_564 1_665
O9 Zn4 N10 101.44(15) 1_564 1_554
N10 Zn4 Zn3 161.95(12) 1_554 .
N10 Zn4 O5 95.83(15) 1_554 .
N10 Zn4 O15 94.21(15) 1_554 1_454
N10 Zn4 O20 106.57(16) 1_554 1_665
O14 Zn3 Zn4 91.94(9) 1_454 .
O14 Zn3 O19 162.06(12) 1_454 1_665
O14 Zn3 O10 88.43(16) 1_454 1_564
O14 Zn3 N12 104.65(16) 1_454 1_565
O19 Zn3 Zn4 70.15(10) 1_665 .
O4 Zn3 Zn4 82.04(8) . .
O4 Zn3 O14 91.09(14) . 1_454
O4 Zn3 O19 87.52(15) . 1_665
O4 Zn3 O10 158.46(12) . 1_564
O4 Zn3 N12 103.54(17) . 1_565
O10 Zn3 Zn4 76.45(9) 1_564 .
O10 Zn3 O19 86.38(16) 1_564 1_665
N12 Zn3 Zn4 162.25(13) 1_565 .
N12 Zn3 O19 93.05(17) 1_565 1_665
N12 Zn3 O10 97.41(17) 1_565 1_564
C46 O12 Zn2 120.8(3) . .
C31 O17 Zn2 130.4(3) . .
C15 O5 Zn4 128.6(3) . .
C60 O14 Zn3 112.2(3) . 1_656
C31 O16 Zn1 125.7(3) . .
C1 O1 Zn1 116.5(3) . .
C16 O7 Zn2 122.7(3) . .
C60 O15 Zn4 141.7(3) . 1_656
C45 O19 Zn3 139.8(3) . 1_445
C15 O4 Zn3 124.3(3) . .
C45 O20 Zn4 115.1(3) . 1_445
C46 O11 Zn1 132.5(3) . .
C16 O6 Zn1 132.3(3) . .
C30 O9 Zn4 123.7(3) . 1_546
C30 O10 Zn3 132.5(3) . 1_546
C1 O2 Zn2 137.3(3) . .
C71 N11 Zn2 122.2(3) . .
C75 N11 Zn2 120.3(3) . .
C75 N11 C71 117.4(4) . .
C61 N9 Zn1 122.4(3) . .
C61 N9 C65 118.5(4) . .
C65 N9 Zn1 119.1(3) . .
C78 N12 Zn3 117.4(5) . 1_545
C79 N12 Zn3 124.9(6) . 1_545
C79 N12 C78 116.8(7) . .
C83 N12 Zn3 114.2(5) . 1_545
C82 N12 Zn3 129.8(6) . 1_545
C82 N12 C83 115.9(7) . .
C68 N10 Zn4 124.9(3) . 1_556
C68 N10 C69 117.0(4) . .
C69 N10 Zn4 117.6(3) . 1_556
C64 C63 C66 118.7(4) . .
C62 C63 C64 119.9(4) . .
C62 C63 C66 121.4(4) . .
C50 N7 H7 115.9 . .
C50 N7 C53 128.2(5) . .
C53 N7 H7 115.9 . .
C72 C73 C76 120.9(4) . .
C74 C73 C72 118.1(4) . .
C74 C73 C76 121.0(4) . .
C59 C58 H58 120.1 . .
C59 C58 C57 119.9(4) . .
C57 C58 H58 120.1 . .
O7 C16 C17 118.7(4) . .
O6 C16 O7 124.0(5) . .
O6 C16 C17 117.3(4) . .
C73 C72 H72 120.8 . .
C73 C72 C71 118.4(4) . .
C71 C72 H72 120.8 . .
C54 N8 H8 115.2 . .
C53 N8 H8 115.2 . .
C53 N8 C54 129.6(5) . .
C22 C17 C16 121.8(4) . .
C22 C17 C18 116.3(5) . .
C18 C17 C16 122.0(4) . .
N11 C71 C72 122.9(4) . .
N11 C71 H71 118.6 . .
C72 C71 H71 118.6 . .
C20 N1 H1 116.7 . .
C20 N1 C23 126.6(5) . .
C23 N1 H1 116.7 . .
O17 C31 O16 122.6(5) . .
O17 C31 C32 120.0(4) . .
O16 C31 C32 117.5(4) . .
C59 C54 N8 116.2(4) . .
C59 C54 C55 120.3(5) . .
C55 C54 N8 123.5(4) . .
C63 C64 H64 120.9 . .
C65 C64 C63 118.3(4) . .
C65 C64 H64 120.9 . .
C58 C59 C54 121.6(4) . .
C58 C59 H59 119.2 . .
C54 C59 H59 119.2 . .
C70 C66 C63 121.0(4) . .
C67 C66 C63 123.3(5) . .
C67 C66 C70 115.6(4) . .
C17 C22 H22 118.9 . .
C21 C22 C17 122.2(4) . .
C21 C22 H22 118.9 . .
C47 C52 H52 118.9 . .
C51 C52 H52 118.9 . .
C51 C52 C47 122.2(5) . .
C33 C32 C31 122.0(4) . .
C33 C32 C37 115.8(5) . .
C37 C32 C31 122.2(5) . .
N9 C61 H61 118.5 . .
N9 C61 C62 122.9(4) . .
C62 C61 H61 118.5 . .
C12 C13 H13 119.3 . .
C12 C13 C14 121.4(5) . .
C14 C13 H13 119.3 . .
C13 C12 C11 115.9(5) . .
C13 C12 C15 121.8(4) . .
C11 C12 C15 122.4(4) . .
C35 N5 H5 116.2 . .
C35 N5 C38 127.6(5) . .
C38 N5 H5 116.2 . .
O12 C46 O11 125.1(5) . .
O12 C46 C47 115.9(4) . .
O11 C46 C47 119.0(4) . .
C22 C21 H21 119.4 . .
C22 C21 C20 121.1(5) . .
C20 C21 H21 119.4 . .
C52 C47 C46 123.2(4) . .
C52 C47 C48 115.3(5) . .
C48 C47 C46 121.4(4) . .
C58 C57 C60 120.1(4) . .
C56 C57 C58 116.9(5) . .
C56 C57 C60 123.0(4) . .
C9 N4 H4 116.6 . .
C9 N4 C8 126.8(5) . .
C8 N4 H4 116.6 . .
O19 C45 O20 123.6(4) . .
O19 C45 C42 119.2(4) . .
O20 C45 C42 117.1(4) . .
C32 C33 H33 118.2 . .
C34 C33 C32 123.5(4) . .
C34 C33 H33 118.2 . .
C77 C76 C73 119.0(6) . .
C80 C76 C73 123.3(6) . .
C80 C76 C77 116.2(7) . .
C84 C76 C73 119.1(6) . .
C81 C76 C73 124.4(7) . .
C81 C76 C84 115.6(8) . .
C63 C62 C61 118.3(4) . .
C63 C62 H62 120.9 . .
C61 C62 H62 120.9 . .
C33 C34 H34 120.2 . .
C33 C34 C35 119.5(5) . .
C35 C34 H34 120.2 . .
C54 C55 H55 121.2 . .
C56 C55 C54 117.7(5) . .
C56 C55 H55 121.2 . .
C12 C11 H11 118.2 . .
C10 C11 C12 123.6(5) . .
C10 C11 H11 118.2 . .
O14 C60 C57 117.7(4) . .
O15 C60 O14 125.0(4) . .
O15 C60 C57 117.2(4) . .
C41 C42 C45 124.1(5) . .
C41 C42 C43 115.9(5) . .
C43 C42 C45 119.9(5) . .
O5 C15 O4 125.8(5) . .
O5 C15 C12 117.0(4) . .
O4 C15 C12 117.2(4) . .
N1 C20 C21 118.0(5) . .
N1 C20 C19 124.2(5) . .
C21 C20 C19 117.7(5) . .
C57 C56 H56 118.2 . .
C55 C56 C57 123.6(5) . .
C55 C56 H56 118.2 . .
N9 C65 C64 122.0(4) . .
N9 C65 H65 119.0 . .
C64 C65 H65 119.0 . .
C26 C27 C30 122.5(5) . .
C26 C27 C28 115.7(5) . .
C28 C27 C30 121.8(5) . .
C52 C51 H51 118.9 . .
C52 C51 C50 122.3(5) . .
C50 C51 H51 118.9 . .
C13 C14 H14 119.3 . .
C9 C14 C13 121.4(5) . .
C9 C14 H14 119.3 . .
C23 N2 H2 116.7 . .
C23 N2 C24 126.5(5) . .
C24 N2 H2 116.7 . .
C11 C10 H10A 120.3 . .
C11 C10 C9 119.4(5) . .
C9 C10 H10A 120.3 . .
O9 C30 C27 119.0(4) . .
O10 C30 O9 123.3(5) . .
O10 C30 C27 117.5(4) . .
C5 N3 H3 115.9 . .
C5 N3 C8 128.1(5) . .
C8 N3 H3 115.9 . .
N5 C35 C34 124.2(5) . .
N5 C35 C36 117.8(5) . .
C34 C35 C36 118.0(5) . .
N7 C50 C51 118.3(5) . .
N7 C50 C49 124.8(5) . .
C51 C50 C49 116.9(5) . .
C32 C37 H37 119.1 . .
C36 C37 C32 121.8(5) . .
C36 C37 H37 119.1 . .
C17 C18 H18 118.7 . .
C19 C18 C17 122.5(4) . .
C19 C18 H18 118.7 . .
C20 C19 H19 120.0 . .
C18 C19 C20 120.0(5) . .
C18 C19 H19 120.0 . .
C42 C41 H41 118.5 . .
C40 C41 C42 123.0(5) . .
C40 C41 H41 118.5 . .
C39 N6 H6 116.7 . .
C38 N6 H6 116.7 . .
C38 N6 C39 126.6(5) . .
O1 C1 O2 125.2(5) . .
O1 C1 C2 117.9(4) . .
O2 C1 C2 116.9(4) . .
C66 C70 H70 120.6 . .
C66 C70 C69 118.8(5) . .
C69 C70 H70 120.6 . .
O8 C23 N1 123.7(6) . .
O8 C23 N2 124.6(6) . .
N2 C23 N1 110.7(5) . .
C35 C36 H36 119.3 . .
C37 C36 C35 121.4(5) . .
C37 C36 H36 119.3 . .
O13 C53 N7 124.4(5) . .
O13 C53 N8 123.6(5) . .
N8 C53 N7 112.0(5) . .
C47 C48 H48 118.1 . .
C49 C48 C47 123.8(5) . .
C49 C48 H48 118.1 . .
N4 C9 C10 125.2(5) . .
C14 C9 N4 116.4(5) . .
C14 C9 C10 118.4(6) . .
C50 C49 H49 120.3 . .
C48 C49 C50 119.4(5) . .
C48 C49 H49 120.3 . .
N10 C68 H68 118.8 . .
N10 C68 C67 122.5(5) . .
C67 C68 H68 118.8 . .
N3 C5 C4 124.1(5) . .
N3 C5 C6 120.0(5) . .
C4 C5 C6 116.0(5) . .
C7 C2 C1 121.1(5) . .
C3 C2 C1 123.4(5) . .
C3 C2 C7 115.4(5) . .
C27 C26 H26 118.2 . .
C25 C26 C27 123.5(5) . .
C25 C26 H26 118.2 . .
C5 C4 H4A 120.3 . .
C3 C4 C5 119.3(5) . .
C3 C4 H4A 120.3 . .
C2 C7 H7A 119.8 . .
C6 C7 C2 120.4(5) . .
C6 C7 H7A 119.8 . .
C66 C67 C68 122.0(5) . .
C66 C67 H67 119.0 . .
C68 C67 H67 119.0 . .
C73 C74 H74 119.5 . .
C73 C74 C75 121.0(5) . .
C75 C74 H74 119.5 . .
C85 N13 C87 129.3(8) . .
C85 N13 C86 114.2(7) . .
C87 N13 C86 115.8(7) . .
C40 C39 N6 122.5(5) . .
C40 C39 C44 120.8(5) . .
C44 C39 N6 116.7(5) . .
O3 C8 N4 124.2(6) . .
O3 C8 N3 123.1(6) . .
N3 C8 N4 112.7(6) . .
C42 C43 H43 119.7 . .
C44 C43 C42 120.6(5) . .
C44 C43 H43 119.7 . .
C2 C3 H3A 117.4 . .
C4 C3 C2 125.2(5) . .
C4 C3 H3A 117.4 . .
C41 C40 H40 120.9 . .
C39 C40 C41 118.3(5) . .
C39 C40 H40 120.9 . .
O21 C85 N13 132.7(8) . .
O21 C85 H85 113.7 . .
N13 C85 H85 113.7 . .
O18 C38 N5 123.0(5) . .
O18 C38 N6 126.2(6) . .
N6 C38 N5 110.8(5) . .
N2 C24 C25 124.9(5) . .
N2 C24 C29 118.4(5) . .
C25 C24 C29 116.6(6) . .
C27 C28 H28 118.7 . .
C29 C28 C27 122.5(5) . .
C29 C28 H28 118.7 . .
C5 C6 H6A 118.1 . .
C7 C6 C5 123.8(5) . .
C7 C6 H6A 118.1 . .
N11 C75 C74 122.1(5) . .
N11 C75 H75 118.9 . .
C74 C75 H75 118.9 . .
N10 C69 C70 123.7(6) . .
N10 C69 H69 118.2 . .
C70 C69 H69 118.2 . .
C26 C25 C24 119.8(5) . .
C26 C25 H25 120.1 . .
C24 C25 H25 120.1 . .
C39 C44 H44 119.3 . .
C43 C44 C39 121.4(5) . .
C43 C44 H44 119.3 . .
C24 C29 H29 119.2 . .
C28 C29 C24 121.6(6) . .
C28 C29 H29 119.2 . .
N13 C87 H87A 109.5 . .
N13 C87 H87B 109.5 . .
N13 C87 H87C 109.5 . .
H87A C87 H87B 109.5 . .
H87A C87 H87C 109.5 . .
H87B C87 H87C 109.5 . .
N12 C78 H78 119.6 . .
N12 C78 C77 120.8(9) . .
C77 C78 H78 119.6 . .
C76 C77 H77 121.1 . .
C78 C77 C76 117.8(9) . .
C78 C77 H77 121.1 . .
N13 C86 H86A 109.5 . .
N13 C86 H86B 109.5 . .
N13 C86 H86C 109.5 . .
H86A C86 H86B 109.5 . .
H86A C86 H86C 109.5 . .
H86B C86 H86C 109.5 . .
N12 C79 H79 116.7 . .
N12 C79 C80 126.6(10) . .
C80 C79 H79 116.7 . .
C76 C80 C79 117.5(10) . .
C76 C80 H80 121.3 . .
C79 C80 H80 121.3 . .
C76 C84 H84 122.0 . .
C83 C84 C76 116.0(9) . .
C83 C84 H84 122.0 . .
N12 C83 H83 118.7 . .
C84 C83 N12 122.6(10) . .
C84 C83 H83 118.7 . .
C76 C81 H81 120.7 . .
C76 C81 C82 118.7(11) . .
C82 C81 H81 120.7 . .
N12 C82 C81 128.4(11) . .
N12 C82 H82 115.8 . .
C81 C82 H82 115.8 . .

loop_
_geom_bond_atom_site_label_1
_geom_bond_atom_site_label_2
_geom_bond_distance
_geom_bond_site_symmetry_2
Zn1 Zn2 2.9305(13) .
Zn1 O16 2.044(3) .
Zn1 O1 2.022(3) .
Zn1 O11 2.029(3) .
Zn1 O6 2.037(3) .
Zn1 N9 2.037(3) .
Zn2 O12 2.039(3) .
Zn2 O17 2.010(3) .
Zn2 O7 2.031(3) .
Zn2 O2 2.053(3) .
Zn2 N11 2.027(3) .
Zn4 Zn3 2.9023(10) .
Zn4 O5 2.041(3) .
Zn4 O15 2.058(3) 1_454
Zn4 O20 2.025(4) 1_665
Zn4 O9 2.016(4) 1_564
Zn4 N10 2.020(3) 1_554
Zn3 O14 2.034(3) 1_454
Zn3 O19 2.073(3) 1_665
Zn3 O4 2.030(3) .
Zn3 O10 2.041(4) 1_564
Zn3 N12 2.035(3) 1_565
O12 C46 1.244(5) .
O17 C31 1.256(5) .
O5 C15 1.242(5) .
O14 Zn3 2.034(3) 1_656
O14 C60 1.258(5) .
O16 C31 1.287(5) .
O1 C1 1.243(5) .
O7 C16 1.265(5) .
O15 Zn4 2.058(3) 1_656
O15 C60 1.251(5) .
O19 Zn3 2.073(3) 1_445
O19 C45 1.248(5) .
O4 C15 1.261(5) .
O20 Zn4 2.025(4) 1_445
O20 C45 1.278(5) .
O11 C46 1.245(5) .
O6 C16 1.264(5) .
O9 Zn4 2.016(4) 1_546
O9 C30 1.261(5) .
O10 Zn3 2.041(4) 1_546
O10 C30 1.251(5) .
O2 C1 1.273(5) .
N11 C71 1.340(6) .
N11 C75 1.318(5) .
N9 C61 1.336(6) .
N9 C65 1.360(6) .
N12 Zn3 2.035(3) 1_545
N12 C78 1.350(10) .
N12 C79 1.250(11) .
N12 C83 1.399(12) .
N12 C82 1.207(11) .
O13 C53 1.245(6) .
N10 Zn4 2.020(3) 1_556
N10 C68 1.298(6) .
N10 C69 1.315(7) .
O21 C85 1.160(7) .
C63 C64 1.403(6) .
C63 C66 1.473(6) .
C63 C62 1.370(6) .
N7 H7 0.8800 .
N7 C50 1.364(6) .
N7 C53 1.372(7) .
C73 C72 1.373(6) .
C73 C76 1.492(6) .
C73 C74 1.346(7) .
C58 H58 0.9500 .
C58 C59 1.367(6) .
C58 C57 1.409(6) .
O18 C38 1.190(6) .
C16 C17 1.466(6) .
C72 H72 0.9500 .
C72 C71 1.393(6) .
N8 H8 0.8800 .
N8 C54 1.417(6) .
N8 C53 1.354(6) .
C17 C22 1.387(6) .
C17 C18 1.394(6) .
C71 H71 0.9500 .
O3 C8 1.211(7) .
N1 H1 0.8800 .
N1 C20 1.368(6) .
N1 C23 1.420(7) .
C31 C32 1.458(7) .
C54 C59 1.380(6) .
C54 C55 1.397(7) .
C64 H64 0.9500 .
C64 C65 1.388(6) .
C59 H59 0.9500 .
C66 C70 1.395(7) .
C66 C67 1.344(7) .
C22 H22 0.9500 .
C22 C21 1.357(6) .
C52 H52 0.9500 .
C52 C47 1.400(6) .
C52 C51 1.332(7) .
O8 C23 1.213(7) .
C32 C33 1.395(6) .
C32 C37 1.411(6) .
C61 H61 0.9500 .
C61 C62 1.398(6) .
C13 H13 0.9500 .
C13 C12 1.380(6) .
C13 C14 1.381(7) .
C12 C11 1.404(6) .
C12 C15 1.478(7) .
N5 H5 0.8800 .
N5 C35 1.373(6) .
N5 C38 1.391(7) .
C46 C47 1.480(7) .
C21 H21 0.9500 .
C21 C20 1.385(7) .
C47 C48 1.421(7) .
C57 C60 1.484(7) .
C57 C56 1.407(6) .
N4 H4 0.8800 .
N4 C9 1.389(7) .
N4 C8 1.390(7) .
C45 C42 1.446(7) .
C33 H33 0.9500 .
C33 C34 1.359(7) .
C76 C77 1.463(11) .
C76 C80 1.343(12) .
C76 C84 1.490(10) .
C76 C81 1.324(12) .
C62 H62 0.9500 .
C34 H34 0.9500 .
C34 C35 1.390(7) .
C55 H55 0.9500 .
C55 C56 1.364(7) .
C11 H11 0.9500 .
C11 C10 1.348(7) .
C42 C41 1.400(7) .
C42 C43 1.429(7) .
C20 C19 1.405(6) .
C56 H56 0.9500 .
C65 H65 0.9500 .
C27 C30 1.430(7) .
C27 C26 1.386(7) .
C27 C28 1.405(7) .
C51 H51 0.9500 .
C51 C50 1.417(7) .
C14 H14 0.9500 .
C14 C9 1.370(7) .
N2 H2 0.8800 .
N2 C23 1.365(7) .
N2 C24 1.397(7) .
C10 H10A 0.9500 .
C10 C9 1.400(7) .
N3 H3 0.8800 .
N3 C5 1.364(7) .
N3 C8 1.368(7) .
C35 C36 1.413(7) .
C50 C49 1.418(7) .
C37 H37 0.9500 .
C37 C36 1.335(7) .
C18 H18 0.9500 .
C18 C19 1.359(7) .
C19 H19 0.9500 .
C41 H41 0.9500 .
C41 C40 1.381(7) .
N6 H6 0.8800 .
N6 C39 1.447(7) .
N6 C38 1.337(7) .
C1 C2 1.481(7) .
C70 H70 0.9500 .
C70 C69 1.397(7) .
C36 H36 0.9500 .
C48 H48 0.9500 .
C48 C49 1.347(7) .
C49 H49 0.9500 .
C68 H68 0.9500 .
C68 C67 1.390(6) .
C5 C4 1.401(7) .
C5 C6 1.432(8) .
C2 C7 1.423(6) .
C2 C3 1.393(7) .
C26 H26 0.9500 .
C26 C25 1.360(8) .
C4 H4A 0.9500 .
C4 C3 1.345(7) .
C7 H7A 0.9500 .
C7 C6 1.318(7) .
C67 H67 0.9500 .
C74 H74 0.9500 .
C74 C75 1.382(6) .
N13 C85 1.273(8) .
N13 C87 1.463(8) .
N13 C86 1.571(10) .
C39 C40 1.363(7) .
C39 C44 1.384(7) .
C43 H43 0.9500 .
C43 C44 1.339(7) .
C3 H3A 0.9500 .
C40 H40 0.9500 .
C85 H85 0.9500 .
C24 C25 1.409(7) .
C24 C29 1.419(8) .
C28 H28 0.9500 .
C28 C29 1.325(8) .
C6 H6A 0.9500 .
C75 H75 0.9500 .
C69 H69 0.9500 .
C25 H25 0.9500 .
C44 H44 0.9500 .
C29 H29 0.9500 .
C87 H87A 0.9800 .
C87 H87B 0.9800 .
C87 H87C 0.9800 .
C78 H78 0.9500 .
C78 C77 1.385(12) .
C77 H77 0.9500 .
C86 H86A 0.9800 .
C86 H86B 0.9800 .
C86 H86C 0.9800 .
C79 H79 0.9500 .
C79 C80 1.389(13) .
C80 H80 0.9500 .
C84 H84 0.9500 .
C84 C83 1.355(12) .
C83 H83 0.9500 .
C81 H81 0.9500 .
C81 C82 1.354(15) .
C82 H82 0.9500 .

loop_
_geom_hbond_atom_site_label_D
_geom_hbond_atom_site_label_H
_geom_hbond_atom_site_label_A
_geom_hbond_distance_DH
_geom_hbond_distance_HA
_geom_hbond_distance_DA
_geom_hbond_angle_DHA
N7 H7 O21 0.88 2.03 2.858(6) 155.6
N8 H8 O21 0.88 1.96 2.805(6) 159.7

loop_
_platon_squeeze_void_nr
_platon_squeeze_void_average_x
_platon_squeeze_void_average_y
_platon_squeeze_void_average_z
_platon_squeeze_void_volume
_platon_squeeze_void_count_electrons
1 -0.012 -0.008 -0.008 5721 1695
